data_7013779
loop_
_publ_author_name
'Lee, Ching K.'
'Hsu, Kuang-Mei'
'Tsai, Chun-Hsien'
'Lai, Chung K.'
'Lin, Ivan J. B.'

_publ_section_title
;
 Liquid crystals of silver complexes derived from simple
 1-alkylimidazoles.
;
_journal_issue 8
_journal_name_full 'Dalton transactions (Cambridge, England : 2003)'
_journal_page_first 1120
_journal_page_last 1126
_journal_paper_doi 10.1039/b314367h
_journal_year 2004
_chemical_formula_moiety '[Ag(C16-bim)2][BF4]'
_chemical_formula_sum 'C46 H76 Ag B F4 N4'
_chemical_formula_weight 879.79
_chemical_name_systematic
;
?
;
_space_group_IT_number 2
_symmetry_cell_setting triclinic
_symmetry_space_group_name_Hall '-P 1'
_symmetry_space_group_name_H-M 'P -1'
_atom_sites_solution_hydrogens geom
_atom_sites_solution_primary direct
_atom_sites_solution_secondary difmap
_audit_creation_method SHELXL-97
_cell_angle_alpha 82.240(10)
_cell_angle_beta 87.990(10)
_cell_angle_gamma 89.320(10)
_cell_formula_units_Z 1
_cell_length_a 6.5750(10)
_cell_length_b 9.5010(10)
_cell_length_c 19.3300(10)
_cell_measurement_reflns_used 35
_cell_measurement_temperature 293(2)
_cell_measurement_theta_max 12.57
_cell_measurement_theta_min 4.84
_cell_volume 1195.7(2)
_computing_cell_refinement 'Bruker XSCANS'
_computing_data_collection 'Bruker XSCANS'
_computing_data_reduction 'Bruker SHELXTL'
_computing_molecular_graphics 'Bruker SHELXTL'
_computing_publication_material 'Bruker SHELXTL'
_computing_structure_refinement 'Bruker SHELXTL'
_computing_structure_solution 'Bruker SHELXTL'
_diffrn_ambient_temperature 293(2)
_diffrn_measured_fraction_theta_full 0.934
_diffrn_measured_fraction_theta_max 0.934
_diffrn_measurement_device_type 'Bruker P4'
_diffrn_measurement_method '\w scans'
_diffrn_radiation_monochromator graphite
_diffrn_radiation_source 'fine-focus sealed tube'
_diffrn_radiation_type MoK\a
_diffrn_radiation_wavelength 0.71073
_diffrn_reflns_av_R_equivalents 0.0214
_diffrn_reflns_av_sigmaI/netI 0.0549
_diffrn_reflns_limit_h_max 7
_diffrn_reflns_limit_h_min -1
_diffrn_reflns_limit_k_max 11
_diffrn_reflns_limit_k_min -11
_diffrn_reflns_limit_l_max 22
_diffrn_reflns_limit_l_min -22
_diffrn_reflns_number 4968
_diffrn_reflns_theta_full 25.00
_diffrn_reflns_theta_max 25.00
_diffrn_reflns_theta_min 2.16
_diffrn_standards_decay_% 3.94
_diffrn_standards_interval_count 197
_diffrn_standards_number 3
_exptl_absorpt_coefficient_mu 0.471
_exptl_absorpt_correction_T_max 1.0000
_exptl_absorpt_correction_T_min 0.7886
_exptl_absorpt_correction_type empirical
_exptl_crystal_colour colorless
_exptl_crystal_density_diffrn 1.222
_exptl_crystal_density_method 'not measured'
_exptl_crystal_description plate
_exptl_crystal_F_000 468
_exptl_crystal_size_max 0.3
_exptl_crystal_size_mid 0.3
_exptl_crystal_size_min 0.1
_refine_diff_density_max 0.293
_refine_diff_density_min -0.363
_refine_diff_density_rms 0.048
_refine_ls_extinction_method none
_refine_ls_goodness_of_fit_ref 1.046
_refine_ls_hydrogen_treatment mixed
_refine_ls_matrix_type full
_refine_ls_number_parameters 274
_refine_ls_number_reflns 3932
_refine_ls_number_restraints 4
_refine_ls_restrained_S_all 1.069
_refine_ls_R_factor_all 0.0829
_refine_ls_R_factor_gt 0.0489
_refine_ls_shift/su_max 0.025
_refine_ls_shift/su_mean 0.001
_refine_ls_structure_factor_coef Fsqd
_refine_ls_weighting_details 'calc w=1/[\s^2^(Fo^2^)+(0.0487P)^2^+0.3119P] where P=(Fo^2^+2Fc^2^)/3'
_refine_ls_weighting_scheme calc
_refine_ls_wR_factor_gt 0.1058
_refine_ls_wR_factor_ref 0.1188
_reflns_number_gt 2744
_reflns_number_total 3932
_reflns_threshold_expression >2sigma(I)
_cod_data_source_file b314367h.txt
_cod_data_source_block '[Ag(C16-bim)2][BF4]'
_cod_depositor_comments
;
The following automatic conversions were performed:
'_symmetry_cell_setting' value 'Triclinic' changed to 'triclinic'
according to '/home/saulius/struct/CIF-dictionaries/cif_core.dic'
dictionary named 'cif_core.dic' version 2.4.1 from 2010-06-29.

Automatic conversion script
Id: cif_fix_enum 1527 2010-12-29 10:47:43Z saulius 
;
_cod_original_sg_symbol_H-M P-1
_cod_database_code 7013779

loop_
_symmetry_equiv_pos_as_xyz
'x, y, z'
'-x, -y, -z'

loop_
_atom_site_label
_atom_site_type_symbol
_atom_site_fract_x
_atom_site_fract_y
_atom_site_fract_z
_atom_site_U_iso_or_equiv
_atom_site_adp_type
_atom_site_occupancy
_atom_site_symmetry_multiplicity
_atom_site_calc_flag
_atom_site_refinement_flags
_atom_site_disorder_assembly
_atom_site_disorder_group
Ag1 Ag 0.5000 1.5000 1.0000 0.0824(2) Uani 1 2 d S . .
N1 N 0.2458(4) 1.4643(4) 0.94244(15) 0.0611(8) Uani 1 1 d . . .
N2 N 0.0020(4) 1.3473(3) 0.89942(15) 0.0535(7) Uani 1 1 d . . .
C1 C 0.1802(6) 1.3404(5) 0.93157(19) 0.0622(10) Uani 1 1 d . . .
H1A H 0.2499 1.2558 0.9448 0.075 Uiso 1 1 calc R . .
C2 C -0.0528(5) 1.4880(4) 0.88849(17) 0.0493(8) Uani 1 1 d . . .
C3 C -0.2229(6) 1.5562(5) 0.8593(2) 0.0662(11) Uani 1 1 d . . .
H3A H -0.3249 1.5068 0.8409 0.079 Uiso 1 1 calc R . .
C4 C -0.2325(7) 1.7008(5) 0.8589(2) 0.0855(13) Uani 1 1 d . . .
H4A H -0.3445 1.7508 0.8401 0.103 Uiso 1 1 calc R . .
C5 C -0.0805(9) 1.7736(5) 0.8858(3) 0.0894(14) Uani 1 1 d . . .
H5A H -0.0928 1.8716 0.8844 0.107 Uiso 1 1 calc R . .
C6 C 0.0885(7) 1.7063(5) 0.9147(2) 0.0759(12) Uani 1 1 d . . .
H6A H 0.1908 1.7566 0.9323 0.091 Uiso 1 1 calc R . .
C7 C 0.1002(5) 1.5612(4) 0.91638(18) 0.0543(9) Uani 1 1 d . . .
C8 C -0.1086(6) 1.2273(4) 0.8794(2) 0.0697(11) Uani 1 1 d . . .
H8A H -0.2534 1.2470 0.8826 0.084 Uiso 1 1 calc R . .
H8B H -0.0808 1.1434 0.9123 0.084 Uiso 1 1 calc R . .
C9 C -0.0526(5) 1.1963(4) 0.8061(2) 0.0669(10) Uani 1 1 d . . .
H9A H -0.1455 1.1258 0.7939 0.080 Uiso 1 1 calc R . .
H9B H -0.0715 1.2824 0.7738 0.080 Uiso 1 1 calc R . .
C10 C 0.1625(5) 1.1435(4) 0.7969(2) 0.0630(10) Uani 1 1 d . . .
H10A H 0.1877 1.0652 0.8334 0.076 Uiso 1 1 calc R . .
H10B H 0.2558 1.2191 0.8025 0.076 Uiso 1 1 calc R . .
C11 C 0.2065(6) 1.0941(4) 0.7263(2) 0.0691(11) Uani 1 1 d . . .
H11A H 0.1092 1.0213 0.7200 0.083 Uiso 1 1 calc R . .
H11B H 0.1854 1.1735 0.6900 0.083 Uiso 1 1 calc R . .
C12 C 0.4180(6) 1.0358(4) 0.7166(2) 0.0669(10) Uani 1 1 d . . .
H12A H 0.4393 0.9566 0.7529 0.080 Uiso 1 1 calc R . .
H12B H 0.5153 1.1087 0.7226 0.080 Uiso 1 1 calc R . .
C13 C 0.4613(6) 0.9860(4) 0.6462(2) 0.0685(10) Uani 1 1 d . . .
H13A H 0.3598 0.9164 0.6393 0.082 Uiso 1 1 calc R . .
H13B H 0.4459 1.0664 0.6100 0.082 Uiso 1 1 calc R . .
C14 C 0.6697(6) 0.9213(4) 0.6370(2) 0.0684(10) Uani 1 1 d . . .
H14A H 0.6852 0.8402 0.6728 0.082 Uiso 1 1 calc R . .
H14B H 0.7716 0.9905 0.6441 0.082 Uiso 1 1 calc R . .
C15 C 0.7100(5) 0.8734(4) 0.5661(2) 0.0672(10) Uani 1 1 d . . .
H15A H 0.6979 0.9551 0.5305 0.081 Uiso 1 1 calc R . .
H15B H 0.6055 0.8064 0.5586 0.081 Uiso 1 1 calc R . .
C16 C 0.9160(6) 0.8047(4) 0.5569(2) 0.0673(10) Uani 1 1 d . . .
H16A H 1.0205 0.8715 0.5647 0.081 Uiso 1 1 calc R . .
H16B H 0.9278 0.7226 0.5923 0.081 Uiso 1 1 calc R . .
C17 C 0.9564(5) 0.7577(4) 0.4858(2) 0.0647(10) Uani 1 1 d . . .
H17A H 0.8517 0.6913 0.4778 0.078 Uiso 1 1 calc R . .
H17B H 0.9454 0.8399 0.4504 0.078 Uiso 1 1 calc R . .
C18 C 1.1606(5) 0.6890(4) 0.4769(2) 0.0657(10) Uani 1 1 d . . .
H18A H 1.1705 0.6064 0.5121 0.079 Uiso 1 1 calc R . .
H18B H 1.2649 0.7552 0.4857 0.079 Uiso 1 1 calc R . .
C19 C 1.2057(5) 0.6429(4) 0.4057(2) 0.0640(10) Uani 1 1 d . . .
H19A H 1.1016 0.5770 0.3966 0.077 Uiso 1 1 calc R . .
H19B H 1.1975 0.7255 0.3704 0.077 Uiso 1 1 calc R . .
C20 C 1.4111(6) 0.5735(4) 0.3985(2) 0.0684(10) Uani 1 1 d . . .
H20A H 1.4197 0.4924 0.4347 0.082 Uiso 1 1 calc R . .
H20B H 1.5147 0.6404 0.4071 0.082 Uiso 1 1 calc R . .
C21 C 1.4603(6) 0.5237(4) 0.3289(2) 0.0688(10) Uani 1 1 d . . .
H21A H 1.4534 0.6043 0.2924 0.083 Uiso 1 1 calc R . .
H21B H 1.3582 0.4560 0.3201 0.083 Uiso 1 1 calc R . .
C22 C 1.6683(6) 0.4549(5) 0.3251(2) 0.0826(12) Uani 1 1 d . . .
H22A H 1.7699 0.5231 0.3337 0.099 Uiso 1 1 calc R . .
H22B H 1.6751 0.3753 0.3621 0.099 Uiso 1 1 calc R . .
C23 C 1.7207(8) 0.4033(6) 0.2571(3) 0.1067(17) Uani 1 1 d . . .
H23A H 1.8540 0.3610 0.2589 0.160 Uiso 1 1 calc R . .
H23B H 1.7188 0.4818 0.2202 0.160 Uiso 1 1 calc R . .
H23C H 1.6230 0.3340 0.2485 0.160 Uiso 1 1 calc R . .
B B 0.5000 1.0000 1.0000 0.143(7) Uani 0.80 2 d SPD . .
F3 F 0.5291(8) 1.1527(6) 0.9992(4) 0.1048(18) Uani 0.50 1 d PD . .
F4 F 0.7192(8) 0.9892(5) 1.0103(3) 0.0961(16) Uani 0.50 1 d PD . .
F2 F 0.4942(14) 0.9582(12) 1.0713(4) 0.169(5) Uani 0.50 1 d PD . .
F1 F 0.571(3) 0.9622(17) 0.9385(8) 0.340(16) Uani 0.50 1 d PD . .

loop_
_atom_site_aniso_label
_atom_site_aniso_U_11
_atom_site_aniso_U_22
_atom_site_aniso_U_33
_atom_site_aniso_U_23
_atom_site_aniso_U_13
_atom_site_aniso_U_12
Ag1 0.0506(3) 0.1391(5) 0.0643(3) -0.0374(3) -0.0089(2) 0.0068(3)
N1 0.0504(17) 0.085(2) 0.0507(18) -0.0193(17) -0.0039(14) 0.0066(18)
N2 0.0502(17) 0.058(2) 0.0535(17) -0.0121(14) 0.0013(13) 0.0047(15)
C1 0.059(2) 0.072(3) 0.056(2) -0.010(2) -0.0010(18) 0.019(2)
C2 0.0469(19) 0.057(2) 0.0435(18) -0.0092(16) 0.0055(15) 0.0069(17)
C3 0.054(2) 0.083(3) 0.062(2) -0.011(2) -0.0020(18) 0.012(2)
C4 0.087(3) 0.083(4) 0.084(3) -0.005(3) -0.008(3) 0.032(3)
C5 0.115(4) 0.058(3) 0.093(3) -0.009(3) 0.010(3) 0.009(3)
C6 0.082(3) 0.076(3) 0.072(3) -0.022(2) 0.010(2) -0.013(3)
C7 0.053(2) 0.062(3) 0.048(2) -0.0127(18) 0.0044(16) 0.0001(19)
C8 0.063(2) 0.064(3) 0.084(3) -0.018(2) 0.012(2) -0.009(2)
C9 0.060(2) 0.070(3) 0.076(3) -0.031(2) -0.0035(19) -0.0020(19)
C10 0.061(2) 0.070(3) 0.062(2) -0.020(2) -0.0037(18) 0.0015(19)
C11 0.062(2) 0.081(3) 0.069(3) -0.028(2) -0.0084(19) 0.008(2)
C12 0.064(2) 0.074(3) 0.067(2) -0.021(2) -0.0080(19) 0.008(2)
C13 0.066(2) 0.074(3) 0.069(3) -0.023(2) -0.0057(19) 0.008(2)
C14 0.061(2) 0.078(3) 0.069(3) -0.019(2) -0.0031(19) 0.006(2)
C15 0.062(2) 0.074(3) 0.068(2) -0.018(2) -0.0037(19) 0.007(2)
C16 0.061(2) 0.074(3) 0.068(3) -0.017(2) -0.0038(19) 0.007(2)
C17 0.057(2) 0.071(3) 0.068(2) -0.016(2) -0.0041(18) 0.0060(19)
C18 0.060(2) 0.071(3) 0.067(2) -0.015(2) -0.0029(18) 0.0036(19)
C19 0.058(2) 0.072(3) 0.064(2) -0.015(2) -0.0046(18) 0.0052(19)
C20 0.062(2) 0.083(3) 0.063(2) -0.018(2) -0.0050(18) 0.007(2)
C21 0.067(2) 0.078(3) 0.062(2) -0.012(2) 0.0044(19) 0.003(2)
C22 0.072(3) 0.106(3) 0.073(3) -0.022(3) 0.002(2) 0.011(2)
C23 0.099(4) 0.135(5) 0.086(4) -0.024(3) 0.022(3) 0.017(3)
B 0.175(16) 0.109(13) 0.113(10) 0.068(9) 0.075(10) 0.106(11)
F3 0.073(3) 0.087(4) 0.150(6) 0.002(4) -0.005(3) 0.009(3)
F4 0.102(4) 0.063(3) 0.117(4) 0.012(3) -0.010(3) 0.009(3)
F2 0.113(7) 0.145(9) 0.235(12) 0.035(8) -0.063(8) 0.005(6)
F1 0.215(17) 0.188(15) 0.65(5) -0.20(2) 0.12(2) 0.002(11)

loop_
_atom_type_symbol
_atom_type_description
_atom_type_scat_dispersion_real
_atom_type_scat_dispersion_imag
_atom_type_scat_source
C C 0.0033 0.0016 'International Tables Vol C Tables 4.2.6.8 and 6.1.1.4'
H H 0.0000 0.0000 'International Tables Vol C Tables 4.2.6.8 and 6.1.1.4'
B B 0.0013 0.0007 'International Tables Vol C Tables 4.2.6.8 and 6.1.1.4'
N N 0.0061 0.0033 'International Tables Vol C Tables 4.2.6.8 and 6.1.1.4'
F F 0.0171 0.0103 'International Tables Vol C Tables 4.2.6.8 and 6.1.1.4'
Ag Ag -0.8971 1.1015 'International Tables Vol C Tables 4.2.6.8 and 6.1.1.4'

loop_
_geom_angle_atom_site_label_1
_geom_angle_atom_site_label_2
_geom_angle_atom_site_label_3
_geom_angle
_geom_angle_site_symmetry_1
_geom_angle_site_symmetry_3
_geom_angle_publ_flag
N1 Ag1 N1 180.000(1) 2_687 . ?
C1 N1 C7 105.7(3) . . ?
C1 N1 Ag1 125.7(3) . . ?
C7 N1 Ag1 128.1(3) . . ?
C1 N2 C2 106.5(3) . . ?
C1 N2 C8 126.1(3) . . ?
C2 N2 C8 127.3(3) . . ?
N1 C1 N2 113.2(3) . . ?
N2 C2 C3 131.7(3) . . ?
N2 C2 C7 106.1(3) . . ?
C3 C2 C7 122.2(4) . . ?
C4 C3 C2 116.3(4) . . ?
C3 C4 C5 121.7(4) . . ?
C6 C5 C4 122.2(4) . . ?
C5 C6 C7 117.2(4) . . ?
C6 C7 N1 131.1(4) . . ?
C6 C7 C2 120.5(4) . . ?
N1 C7 C2 108.4(3) . . ?
N2 C8 C9 113.3(3) . . ?
C10 C9 C8 114.4(3) . . ?
C9 C10 C11 113.5(3) . . ?
C12 C11 C10 114.6(3) . . ?
C11 C12 C13 114.5(3) . . ?
C14 C13 C12 115.0(3) . . ?
C13 C14 C15 114.1(3) . . ?
C14 C15 C16 114.7(3) . . ?
C17 C16 C15 114.6(3) . . ?
C18 C17 C16 114.4(3) . . ?
C17 C18 C19 115.4(3) . . ?
C20 C19 C18 114.1(3) . . ?
C19 C20 C21 115.8(3) . . ?
C20 C21 C22 113.2(3) . . ?
C23 C22 C21 114.5(4) . . ?
F1 B F1 180.000(14) 2_677 . ?
F1 B F2 143.1(7) 2_677 2_677 ?
F1 B F2 36.9(7) . 2_677 ?
F1 B F2 36.9(7) 2_677 . ?
F1 B F2 143.1(7) . . ?
F2 B F2 180.000(7) 2_677 . ?
F1 B F3 70.9(7) 2_677 . ?
F1 B F3 109.1(7) . . ?
F2 B F3 80.8(5) 2_677 . ?
F2 B F3 99.2(5) . . ?
F1 B F3 109.1(7) 2_677 2_677 ?
F1 B F3 70.9(7) . 2_677 ?
F2 B F3 99.2(5) 2_677 2_677 ?
F2 B F3 80.8(5) . 2_677 ?
F3 B F3 180.000(3) . 2_677 ?
F1 B F4 102.1(9) 2_677 . ?
F1 B F4 77.9(9) . . ?
F2 B F4 98.4(5) 2_677 . ?
F2 B F4 81.6(5) . . ?
F3 B F4 85.0(3) . . ?
F3 B F4 95.0(3) 2_677 . ?
F1 B F4 77.9(9) 2_677 2_677 ?
F1 B F4 102.1(9) . 2_677 ?
F2 B F4 81.6(5) 2_677 2_677 ?
F2 B F4 98.4(5) . 2_677 ?
F3 B F4 95.0(3) . 2_677 ?
F3 B F4 85.0(3) 2_677 2_677 ?
F4 B F4 180.000(2) . 2_677 ?
B F3 F1 51.4(4) . 2_677 ?
B F4 F1 48.3(4) . . ?
F1 F2 B 69.8(10) 2_677 . ?
F2 F1 B 73.3(9) 2_677 . ?
F2 F1 F3 116.6(16) 2_677 2_677 ?
B F1 F3 57.7(6) . 2_677 ?
F2 F1 F4 104.0(15) 2_677 . ?
B F1 F4 53.8(6) . . ?
F3 F1 F4 78.4(8) 2_677 . ?

loop_
_geom_bond_atom_site_label_1
_geom_bond_atom_site_label_2
_geom_bond_distance
_geom_bond_site_symmetry_2
_geom_bond_publ_flag
Ag1 N1 2.096(3) 2_687 ?
Ag1 N1 2.096(3) . ?
N1 C1 1.304(5) . ?
N1 C7 1.381(5) . ?
N2 C1 1.342(5) . ?
N2 C2 1.371(4) . ?
N2 C8 1.461(5) . ?
C2 C3 1.385(5) . ?
C2 C7 1.394(5) . ?
C3 C4 1.374(6) . ?
C4 C5 1.377(7) . ?
C5 C6 1.373(6) . ?
C6 C7 1.375(5) . ?
C8 C9 1.518(5) . ?
C9 C10 1.508(5) . ?
C10 C11 1.520(5) . ?
C11 C12 1.506(5) . ?
C12 C13 1.516(5) . ?
C13 C14 1.510(5) . ?
C14 C15 1.515(5) . ?
C15 C16 1.513(5) . ?
C16 C17 1.515(5) . ?
C17 C18 1.500(5) . ?
C18 C19 1.518(5) . ?
C19 C20 1.507(5) . ?
C20 C21 1.509(5) . ?
C21 C22 1.512(5) . ?
C22 C23 1.491(6) . ?
B F1 1.354(10) 2_677 ?
B F1 1.354(10) . ?
B F2 1.381(8) 2_677 ?
B F2 1.381(8) . ?
B F3 1.464(5) . ?
B F3 1.464(5) 2_677 ?
B F4 1.462(5) . ?
B F4 1.462(5) 2_677 ?
F3 F1 1.637(17) 2_677 ?
F4 F1 1.772(19) . ?
F2 F1 0.866(15) 2_677 ?
F1 F2 0.866(15) 2_677 ?
F1 F3 1.637(17) 2_677 ?
